data_4337870
loop_
_publ_author_name
'Yamashina, Yukari'
'Kataoka, Yasutaka'
'Ura, Yasuyuki'

_publ_section_title
;
 Tiara-like Octanuclear Palladium(II) and Platinum(II) Thiolates and Their
 Inclusion Complexes with Dihalo- or Iodoalkanes.
;
_journal_issue 7
_journal_name_full 'Inorganic chemistry'
_journal_page_first 3558
_journal_paper_doi 10.1021/ic403050c
_journal_volume 53
_journal_year 2014
_chemical_formula_moiety 'C48 H80 O32 Pd8 S16, C H2 Cl2'
_chemical_formula_sum 'C49 H82 Cl2 O32 Pd8 S16'
_chemical_formula_weight 2618.20
_chemical_name_systematic
;
 ?
;
_space_group_crystal_system orthorhombic
_space_group_IT_number 43
_space_group_name_Hall 'F 2 -2d'
_space_group_name_H-M_alt 'F d d 2'
_symmetry_space_group_name_Hall 'F 2 -2d'
_symmetry_space_group_name_H-M 'F d d 2'
_atom_sites_solution_hydrogens geom
_atom_sites_solution_primary direct
_atom_sites_solution_secondary difmap
_audit_creation_method SHELXL-2013
_cell_angle_alpha 90
_cell_angle_beta 90
_cell_angle_gamma 90
_cell_formula_units_Z 16
_cell_length_a 44.4491(14)
_cell_length_b 57.776(2)
_cell_length_c 13.3860(4)
_cell_measurement_reflns_used 93115
_cell_measurement_temperature 153(2)
_cell_measurement_theta_max 27.498
_cell_measurement_theta_min 2.704
_cell_volume 34376.5(19)
_computing_cell_refinement 'CrystalClear (Rigaku Inc., 2008)'
_computing_data_collection 'CrystalClear (Rigaku Inc., 2008)'
_computing_data_reduction 'CrystalClear (Rigaku Inc., 2008)'
_computing_molecular_graphics 'ChemBio3D Ultra 11.0.1'
_computing_publication_material 'ChemBio3D Ultra 11.0.1'
_computing_structure_refinement 'SHELXL-2013 (Sheldrick, 2013)'
_computing_structure_solution 'SHELXS-2013 (Sheldrick, 2013)'
_diffrn_ambient_temperature 153(2)
_diffrn_measured_fraction_theta_full 0.995
_diffrn_measured_fraction_theta_max 0.996
_diffrn_measurement_device_type 'Rigaku Saturn724+ (4x4 bin mode)'
_diffrn_measurement_method 'phi and omega scans'
_diffrn_radiation_type MoK\a
_diffrn_radiation_wavelength 0.71075
_diffrn_reflns_av_R_equivalents 0.0367
_diffrn_reflns_av_unetI/netI 0.0270
_diffrn_reflns_Laue_measured_fraction_full 0.995
_diffrn_reflns_Laue_measured_fraction_max 0.996
_diffrn_reflns_limit_h_max 57
_diffrn_reflns_limit_h_min -57
_diffrn_reflns_limit_k_max 74
_diffrn_reflns_limit_k_min -74
_diffrn_reflns_limit_l_max 17
_diffrn_reflns_limit_l_min -17
_diffrn_reflns_number 93115
_diffrn_reflns_point_group_measured_fraction_full 0.996
_diffrn_reflns_point_group_measured_fraction_max 0.994
_diffrn_reflns_theta_full 25.242
_diffrn_reflns_theta_max 27.498
_diffrn_reflns_theta_min 2.704
_diffrn_source 'Rotating Anode'
_exptl_absorpt_coefficient_mu 2.160
_exptl_absorpt_correction_T_max 0.813
_exptl_absorpt_correction_T_min 0.813
_exptl_absorpt_correction_type multi-scan
_exptl_absorpt_process_details 'REQAB (Rigaku, 1998)'
_exptl_crystal_colour yellow
_exptl_crystal_density_diffrn 2.024
_exptl_crystal_density_method 'not measured'
_exptl_crystal_description prism
_exptl_crystal_F_000 20640
_exptl_crystal_size_max 0.100
_exptl_crystal_size_mid 0.100
_exptl_crystal_size_min 0.100
_refine_diff_density_max 1.644
_refine_diff_density_min -1.225
_refine_diff_density_rms 0.124
_refine_ls_abs_structure_details
;
 Flack x determined using 7744 quotients [(I+)-(I-)]/[(I+)+(I-)]
 (Parsons and Flack (2004), Acta Cryst. A60, s61).
;
_refine_ls_abs_structure_Flack 0.030(9)
_refine_ls_extinction_method none
_refine_ls_goodness_of_fit_ref 1.059
_refine_ls_hydrogen_treatment constr
_refine_ls_matrix_type full
_refine_ls_number_parameters 943
_refine_ls_number_reflns 19652
_refine_ls_number_restraints 690
_refine_ls_restrained_S_all 1.061
_refine_ls_R_factor_all 0.0497
_refine_ls_R_factor_gt 0.0454
_refine_ls_shift/su_max 0.002
_refine_ls_shift/su_mean 0.000
_refine_ls_structure_factor_coef Fsqd
_refine_ls_weighting_details 'w=1/[\s^2^(Fo^2^)+(0.0760P)^2^+144.6115P] where P=(Fo^2^+2Fc^2^)/3'
_refine_ls_weighting_scheme calc
_refine_ls_wR_factor_gt 0.1229
_refine_ls_wR_factor_ref 0.1289
_reflns_Friedel_coverage 0.915
_reflns_Friedel_fraction_full 0.997
_reflns_Friedel_fraction_max 0.993
_reflns_number_gt 17880
_reflns_number_total 19652
_reflns_threshold_expression 'I > 2\s(I)'
_cod_data_source_file ic403050c_si_002.cif
_cod_data_source_block complex1-CH2Cl2
_cod_depositor_comments
;
The following automatic conversions were performed:

'_exptl_absorpt_correction_type' value 'Multi-scan' changed to
'multi-scan' according to
/usr/data/users/saulius/automatic-downloads/rss-feeds/ACS/lib/dictionaries/cif_core.dic
dictionary named 'cif_core.dic' version 2.4.2 from 2011-04-26.

Automatic conversion script
Id: cif_fix_values 2281 2013-09-26 08:29:07Z andrius 

 Adding full bibliography for 4337867--4337876.cif.
;
_cod_database_code 4337870
_shelx_space_group_comment
;
The symmetry employed for this shelxl refinement is uniquely defined
by the following loop, which should always be used as a source of
symmetry information in preference to the above space-group names.
They are only intended as comments.
;
_shelx_estimated_absorpt_t_min 0.813
_shelx_estimated_absorpt_t_max 0.813
_shelxl_version_number 2013-4

loop_
_space_group_symop_operation_xyz
'x, y, z'
'-x, -y, z'
'-x+1/4, y+1/4, z+1/4'
'x+1/4, -y+1/4, z+1/4'
'x, y+1/2, z+1/2'
'-x, -y+1/2, z+1/2'
'-x+1/4, y+3/4, z+3/4'
'x+1/4, -y+3/4, z+3/4'
'x+1/2, y, z+1/2'
'-x+1/2, -y, z+1/2'
'-x+3/4, y+1/4, z+3/4'
'x+3/4, -y+1/4, z+3/4'
'x+1/2, y+1/2, z'
'-x+1/2, -y+1/2, z'
'-x+3/4, y+3/4, z+1/4'
'x+3/4, -y+3/4, z+1/4'

loop_
_atom_site_label
_atom_site_type_symbol
_atom_site_fract_x
_atom_site_fract_y
_atom_site_fract_z
_atom_site_U_iso_or_equiv
_atom_site_adp_type
_atom_site_occupancy
_atom_site_site_symmetry_order
_atom_site_calc_flag
_atom_site_refinement_flags_posn
_atom_site_refinement_flags_adp
_atom_site_refinement_flags_occupancy
_atom_site_disorder_assembly
_atom_site_disorder_group
Pd1 Pd -0.62209(2) 0.26652(2) -0.88209(5) 0.04018(16) Uani 1 1 d . . . . .
Pd2 Pd -0.62059(2) 0.28144(2) -0.65367(5) 0.04061(16) Uani 1 1 d . . . . .
Pd3 Pd -0.62143(2) 0.25211(2) -0.44560(6) 0.03909(16) Uani 1 1 d . . . . .
Pd4 Pd -0.62638(2) 0.19864(2) -0.36755(6) 0.04021(16) Uani 1 1 d . . . . .
Pd5 Pd -0.62898(2) 0.14839(2) -0.47230(6) 0.04721(18) Uani 1 1 d . . . . .
Pd6 Pd -0.62783(2) 0.13399(2) -0.70279(7) 0.0544(2) Uani 1 1 d . . . . .
Pd7 Pd -0.62566(2) 0.16370(2) -0.91250(6) 0.0513(2) Uani 1 1 d . . . . .
Pd8 Pd -0.62408(2) 0.21727(2) -0.99073(5) 0.04220(17) Uani 1 1 d . . . . .
S1 S -0.65736(5) 0.28348(4) -0.77682(19) 0.0472(5) Uani 1 1 d . . . . .
S2 S -0.58827(5) 0.28737(4) -0.78689(18) 0.0444(5) Uani 1 1 d . . . . .
S3 S -0.65172(5) 0.28010(4) -0.51567(18) 0.0419(5) Uani 1 1 d . . . . .
S4 S -0.58475(5) 0.27179(4) -0.53598(19) 0.0441(5) Uani 1 1 d . . . . .
S5 S -0.65916(5) 0.22982(4) -0.37336(19) 0.0433(5) Uani 1 1 d . . . . .
S6 S -0.59050(5) 0.22762(4) -0.35557(19) 0.0447(5) Uani 1 1 d . . . . .
S7 S -0.66216(5) 0.16919(4) -0.37296(18) 0.0475(5) Uani 1 1 d . . . . .
S8 S -0.59284(5) 0.16810(4) -0.3795(2) 0.0483(5) Uani 1 1 d . . . . .
S9 S -0.66472(6) 0.13274(4) -0.5793(2) 0.0549(6) Uani 1 1 d . . . . .
S10 S -0.59670(7) 0.12610(5) -0.5673(2) 0.0592(7) Uani 1 1 d . . . . .
S11 S -0.65967(7) 0.13870(4) -0.8375(2) 0.0594(7) Uani 1 1 d . . . . .
S12 S -0.59079(7) 0.14192(5) -0.8213(2) 0.0636(7) Uani 1 1 d . . . . .
S13 S -0.66085(6) 0.18874(5) -0.98315(19) 0.0546(6) Uani 1 1 d . . . . .
S14 S -0.59245(6) 0.18567(4) -1.0054(2) 0.0510(6) Uani 1 1 d . . . . .
S15 S -0.65622(5) 0.24886(5) -0.98761(19) 0.0498(5) Uani 1 1 d . . . . .
S16 S -0.58709(5) 0.24543(4) -0.97511(17) 0.0415(4) Uani 1 1 d . . . . .
Cl1 Cl -0.67006(10) 0.21649(10) -0.6861(4) 0.1212(16) Uani 1 1 d D . . . .
Cl2 Cl -0.61947(11) 0.19167(10) -0.6240(4) 0.1122(15) Uani 1 1 d D . . . .
C1 C -0.6603(6) 0.3129(5) -0.8245(19) 0.057(7) Uiso 0.6 1 d . . P A 2
H1A H -0.6708 0.3225 -0.7740 0.068 Uiso 0.6 1 calc R U P A 2
H1B H -0.6397 0.3193 -0.8320 0.068 Uiso 0.6 1 calc R U P A 2
C2 C -0.6761(4) 0.3155(4) -0.9208(13) 0.066(5) Uiso 0.6 1 d D . P A 2
C3 C -0.7191(7) 0.3105(6) -1.0098(17) 0.115(10) Uiso 0.6 1 d D . P A 2
H3A H -0.7235 0.3267 -1.0256 0.173 Uiso 0.6 1 calc R U P A 2
H3B H -0.7379 0.3017 -1.0078 0.173 Uiso 0.6 1 calc R U P A 2
H3C H -0.7058 0.3040 -1.0611 0.173 Uiso 0.6 1 calc R U P A 2
C4 C -0.6574(9) 0.3148(7) -0.803(3) 0.053(9) Uiso 0.4 1 d . . P A 1
H4A H -0.6731 0.3230 -0.7646 0.064 Uiso 0.4 1 calc R U P A 1
H4B H -0.6375 0.3219 -0.7888 0.064 Uiso 0.4 1 calc R U P A 1
C5 C -0.6646(6) 0.3148(5) -0.9209(18) 0.063(7) Uiso 0.4 1 d D . P A 1
C6 C -0.6896(13) 0.3016(10) -1.0601(18) 0.128(17) Uiso 0.4 1 d D . P A 1
H6A H -0.7075 0.2927 -1.0800 0.192 Uiso 0.4 1 calc R U P A 1
H6B H -0.6715 0.2938 -1.0853 0.192 Uiso 0.4 1 calc R U P A 1
H6C H -0.6908 0.3172 -1.0882 0.192 Uiso 0.4 1 calc R U P A 1
C7 C -0.5544(2) 0.27023(18) -0.7722(8) 0.053(2) Uani 1 1 d . . . . .
H7A H -0.5602 0.2542 -0.7546 0.064 Uiso 1 1 calc R U . . .
H7B H -0.5437 0.2697 -0.8369 0.064 Uiso 1 1 calc R U . . .
C8 C -0.53366(19) 0.27924(13) -0.6945(7) 0.051(2) Uani 1 1 d D . . . .
C9 C -0.4933(2) 0.2695(2) -0.5895(8) 0.069(3) Uani 1 1 d D . . . .
H9A H -0.4811 0.2560 -0.5710 0.103 Uiso 1 1 calc R U . . .
H9B H -0.5034 0.2755 -0.5300 0.103 Uiso 1 1 calc R U . . .
H9C H -0.4803 0.2815 -0.6180 0.103 Uiso 1 1 calc R U . . .
C10 C -0.6875(2) 0.26786(18) -0.5462(9) 0.057(2) Uani 1 1 d . . . . .
H10A H -0.6843 0.2537 -0.5866 0.068 Uiso 1 1 calc R U . . .
H10B H -0.6977 0.2631 -0.4835 0.068 Uiso 1 1 calc R U . . .
C11 C -0.70761(19) 0.28356(13) -0.6015(7) 0.048(2) Uani 1 1 d D . . . .
C12 C -0.7483(3) 0.2855(2) -0.7133(10) 0.078(3) Uani 1 1 d D . . . .
H12A H -0.7620 0.2752 -0.7496 0.117 Uiso 1 1 calc R U . . .
H12B H -0.7372 0.2951 -0.7611 0.117 Uiso 1 1 calc R U . . .
H12C H -0.7600 0.2955 -0.6685 0.117 Uiso 1 1 calc R U . . .
C13 C -0.5781(2) 0.29821(16) -0.4673(8) 0.052(2) Uani 1 1 d . . . . .
H13A H -0.5671 0.3093 -0.5104 0.063 Uiso 1 1 calc R U . . .
H13B H -0.5977 0.3053 -0.4497 0.063 Uiso 1 1 calc R U . . .
C14 C -0.5605(2) 0.29415(19) -0.3744(9) 0.069(3) Uani 1 1 d D . . . .
C15 C -0.5239(3) 0.2704(3) -0.2968(9) 0.081(4) Uani 1 1 d D . . . .
H15A H -0.5104 0.2577 -0.3146 0.122 Uiso 1 1 calc R U . . .
H15B H -0.5374 0.2654 -0.2428 0.122 Uiso 1 1 calc R U . . .
H15C H -0.5120 0.2837 -0.2744 0.122 Uiso 1 1 calc R U . . .
C16 C -0.6601(2) 0.24052(19) -0.2455(8) 0.055(2) Uani 1 1 d . . . . .
H16A H -0.6754 0.2319 -0.2065 0.066 Uiso 1 1 calc R U . . .
H16B H -0.6403 0.2382 -0.2135 0.066 Uiso 1 1 calc R U . . .
C17 C -0.66777(19) 0.26541(17) -0.2472(8) 0.060(3) Uani 1 1 d D . . . .
C18 C -0.6544(6) 0.3023(2) -0.2336(19) 0.062(6) Uiso 0.5 1 d D . P B 2
H18A H -0.6374 0.3128 -0.2254 0.093 Uiso 0.5 1 calc R U P B 2
H18B H -0.6684 0.3042 -0.1776 0.093 Uiso 0.5 1 calc R U P B 2
H18C H -0.6648 0.3057 -0.2963 0.093 Uiso 0.5 1 calc R U P B 2
C19 C -0.6423(5) 0.30363(19) -0.2528(17) 0.052(5) Uiso 0.5 1 d D . P B 3
H19A H -0.6219 0.3093 -0.2395 0.078 Uiso 0.5 1 calc R U P B 3
H19B H -0.6565 0.3114 -0.2079 0.078 Uiso 0.5 1 calc R U P B 3
H19C H -0.6477 0.3070 -0.3223 0.078 Uiso 0.5 1 calc R U P B 3
C20 C -0.5585(2) 0.21968(17) -0.4346(9) 0.056(2) Uani 1 1 d . . . . .
H20A H -0.5659 0.2114 -0.4944 0.068 Uiso 1 1 calc R U . . .
H20B H -0.5481 0.2339 -0.4571 0.068 Uiso 1 1 calc R U . . .
C21 C -0.5369(2) 0.20451(18) -0.3781(8) 0.065(3) Uani 1 1 d D . . . .
C22 C -0.5012(3) 0.1750(2) -0.3956(13) 0.098(5) Uani 1 1 d D . . . .
H22A H -0.4916 0.1655 -0.4472 0.147 Uiso 1 1 calc R U . . .
H22B H -0.5121 0.1650 -0.3490 0.147 Uiso 1 1 calc R U . . .
H22C H -0.4858 0.1838 -0.3592 0.147 Uiso 1 1 calc R U . . .
C23 C -0.6930(2) 0.1783(2) -0.4537(9) 0.063(3) Uani 1 1 d . . . . .
H23A H -0.6845 0.1856 -0.5146 0.075 Uiso 1 1 calc R U . . .
H23B H -0.7046 0.1646 -0.4744 0.075 Uiso 1 1 calc R U . . .
C24 C -0.7140(3) 0.1955(2) -0.4023(14) 0.080(4) Uani 1 1 d . . . . .
C25 C -0.7415(5) 0.2292(3) -0.4163(16) 0.063(5) Uiso 0.5 1 d D . P C 1
H25A H -0.7506 0.2392 -0.4672 0.094 Uiso 0.5 1 calc R U P C 1
H25B H -0.7268 0.2381 -0.3774 0.094 Uiso 0.5 1 calc R U P C 1
H25C H -0.7573 0.2234 -0.3718 0.094 Uiso 0.5 1 calc R U P C 1
C26 C -0.7408(5) 0.2108(5) -0.280(2) 0.089(8) Uiso 0.5 1 d D . P D 2
H26A H -0.7428 0.2106 -0.2071 0.133 Uiso 0.5 1 calc R U P D 2
H26B H -0.7598 0.2058 -0.3104 0.133 Uiso 0.5 1 calc R U P D 2
H26C H -0.7362 0.2266 -0.3021 0.133 Uiso 0.5 1 calc R U P D 2
C27 C -0.5929(2) 0.15475(17) -0.2571(8) 0.055(2) Uani 1 1 d . . . . .
H27A H -0.5800 0.1638 -0.2109 0.067 Uiso 1 1 calc R U . . .
H27B H -0.6136 0.1545 -0.2298 0.067 Uiso 1 1 calc R U . . .
C28 C -0.5812(2) 0.13062(18) -0.2657(9) 0.067(3) Uani 1 1 d D . . . .
C29 C -0.5961(4) 0.09161(16) -0.2907(13) 0.089(4) Uani 1 1 d D . . . .
H29A H -0.6146 0.0824 -0.2928 0.134 Uiso 1 1 calc R U . . .
H29B H -0.5829 0.0858 -0.2376 0.134 Uiso 1 1 calc R U . . .
H29C H -0.5857 0.0905 -0.3551 0.134 Uiso 1 1 calc R U . . .
C30 C -0.6688(3) 0.10231(19) -0.5411(9) 0.063(3) Uani 1 1 d . . . . .
H30A H -0.6804 0.0937 -0.5923 0.076 Uiso 1 1 calc R U . . .
H30B H -0.6487 0.0951 -0.5354 0.076 Uiso 1 1 calc R U . . .
C31 C -0.6845(2) 0.10105(18) -0.4441(8) 0.060(3) Uani 1 1 d D . . . .
C32 C -0.7379(5) 0.1034(5) -0.3829(18) 0.072(7) Uiso 0.5 1 d D . P E 1
H32A H -0.7566 0.1092 -0.4128 0.108 Uiso 0.5 1 calc R U P E 1
H32B H -0.7336 0.1120 -0.3214 0.108 Uiso 0.5 1 calc R U P E 1
H32C H -0.7402 0.0869 -0.3673 0.108 Uiso 0.5 1 calc R U P E 1
C33 C -0.7278(6) 0.1056(5) -0.3550(13) 0.064(6) Uiso 0.5 1 d D . P E 2
H33A H -0.7491 0.1097 -0.3621 0.096 Uiso 0.5 1 calc R U P E 2
H33B H -0.7180 0.1166 -0.3099 0.096 Uiso 0.5 1 calc R U P E 2
H33C H -0.7261 0.0899 -0.3275 0.096 Uiso 0.5 1 calc R U P E 2
C34 C -0.5609(3) 0.1419(3) -0.5788(11) 0.078(4) Uani 1 1 d . . . . .
H34A H -0.5651 0.1577 -0.6031 0.093 Uiso 1 1 calc R U . . .
H34B H -0.5515 0.1432 -0.5119 0.093 Uiso 1 1 calc R U . . .
C35 C -0.5396(3) 0.13073(19) -0.6468(11) 0.078(3) Uani 1 1 d D . . . .
C36 C -0.503(3) 0.147(2) -0.772(5) 0.07(3) Uiso 0.1 1 d D . P F 2
H36A H -0.4908 0.1607 -0.7742 0.100 Uiso 0.1 1 calc R U P F 2
H36B H -0.5184 0.1475 -0.8258 0.100 Uiso 0.1 1 calc R U P F 2
H36C H -0.4908 0.1330 -0.7808 0.100 Uiso 0.1 1 calc R U P F 2
C37 C -0.4963(4) 0.1359(4) -0.7440(14) 0.107(6) Uiso 0.9 1 d D . P F 1
H37A H -0.4817 0.1479 -0.7617 0.161 Uiso 0.9 1 calc R U P F 1
H37B H -0.5064 0.1304 -0.8047 0.161 Uiso 0.9 1 calc R U P F 1
H37C H -0.4859 0.1230 -0.7115 0.161 Uiso 0.9 1 calc R U P F 1
C38 C -0.6916(3) 0.1559(2) -0.8016(12) 0.082(4) Uani 1 1 d . . . . .
H38A H -0.6847 0.1688 -0.7588 0.098 Uiso 1 1 calc R U . . .
H38B H -0.7008 0.1627 -0.8623 0.098 Uiso 1 1 calc R U . . .
C39 C -0.7152(2) 0.14230(14) -0.7459(9) 0.063(3) Uani 1 1 d D . . . .
C40 C -0.7557(2) 0.1454(2) -0.6322(10) 0.074(3) Uani 1 1 d D . . . .
H40A H -0.7665 0.1573 -0.5944 0.111 Uiso 1 1 calc R U . . .
H40B H -0.7470 0.1341 -0.5858 0.111 Uiso 1 1 calc R U . . .
H40C H -0.7696 0.1375 -0.6776 0.111 Uiso 1 1 calc R U . . .
C41 C -0.5866(3) 0.1149(2) -0.8865(11) 0.081(4) Uani 1 1 d . . . . .
H41A H -0.5833 0.1023 -0.8377 0.097 Uiso 1 1 calc R U . . .
H41B H -0.6052 0.1115 -0.9241 0.097 Uiso 1 1 calc R U . . .
C42 C -0.5598(3) 0.11608(17) -0.9593(11) 0.083(4) Uani 1 1 d D . . . .
C43 C -0.5344(5) 0.0924(5) -1.075(2) 0.077(7) Uiso 0.5 1 d D . P G 1
H43A H -0.5376 0.0784 -1.1149 0.115 Uiso 0.5 1 calc R U P G 1
H43B H -0.5176 0.0899 -1.0286 0.115 Uiso 0.5 1 calc R U P G 1
H43C H -0.5297 0.1054 -1.1190 0.115 Uiso 0.5 1 calc R U P G 1
C44 C -0.5232(5) 0.0935(6) -1.031(3) 0.098(9) Uiso 0.5 1 d D . P H 3
H44A H -0.5185 0.0772 -1.0456 0.147 Uiso 0.5 1 calc R U P H 3
H44B H -0.5076 0.1001 -0.9885 0.147 Uiso 0.5 1 calc R U P H 3
H44C H -0.5241 0.1022 -1.0943 0.147 Uiso 0.5 1 calc R U P H 3
C45 C -0.6649(3) 0.1788(2) -1.1118(7) 0.068(3) Uani 1 1 d . . . . .
H45A H -0.6787 0.1892 -1.1486 0.081 Uiso 1 1 calc R U . . .
H45B H -0.6451 0.1791 -1.1457 0.081 Uiso 1 1 calc R U . . .
C46 C -0.6773(2) 0.15440(19) -1.1111(9) 0.071(3) Uani 1 1 d D . . . .
C47 C -0.6678(6) 0.1155(2) -1.123(2) 0.075(6) Uiso 0.6 1 d D . P I 2
H47A H -0.6513 0.1045 -1.1341 0.112 Uiso 0.6 1 calc R U P I 2
H47B H -0.6827 0.1138 -1.1767 0.112 Uiso 0.6 1 calc R U P I 2
H47C H -0.6773 0.1125 -1.0587 0.112 Uiso 0.6 1 calc R U P I 2
C48 C -0.6570(10) 0.1141(3) -1.105(3) 0.087(12) Uiso 0.4 1 d D . P I 3
H48A H -0.6376 0.1071 -1.1230 0.130 Uiso 0.4 1 calc R U P I 3
H48B H -0.6731 0.1070 -1.1442 0.130 Uiso 0.4 1 calc R U P I 3
H48C H -0.6608 0.1115 -1.0335 0.130 Uiso 0.4 1 calc R U P I 3
C49 C -0.5567(3) 0.18952(18) -0.9420(9) 0.063(3) Uani 1 1 d . . . . .
H49A H -0.5462 0.1744 -0.9425 0.076 Uiso 1 1 calc R U . . .
H49B H -0.5444 0.2003 -0.9828 0.076 Uiso 1 1 calc R U . . .
C50 C -0.5564(2) 0.1982(2) -0.8381(9) 0.072(3) Uani 1 1 d D . . . .
C51 C -0.5171(19) 0.1861(17) -0.694(4) 0.17(3) Uiso 0.3 1 d D . P J 1
H51A H -0.4964 0.1813 -0.7072 0.260 Uiso 0.3 1 calc R U P J 1
H51B H -0.5281 0.1733 -0.6630 0.260 Uiso 0.3 1 calc R U P J 1
H51C H -0.5171 0.1994 -0.6485 0.260 Uiso 0.3 1 calc R U P J 1
C52 C -0.5306(4) 0.1999(3) -0.6826(9) 0.062(4) Uiso 0.7 1 d D . P J 2
H52A H -0.5115 0.1948 -0.6529 0.093 Uiso 0.7 1 calc R U P J 2
H52B H -0.5474 0.1929 -0.6460 0.093 Uiso 0.7 1 calc R U P J 2
H52C H -0.5320 0.2168 -0.6788 0.093 Uiso 0.7 1 calc R U P J 2
C53 C -0.6891(6) 0.2395(5) -0.919(2) 0.056(7) Uiso 0.5 1 d . . P K 1
H53A H -0.6827 0.2321 -0.8554 0.067 Uiso 0.5 1 calc R U P K 1
H53B H -0.7015 0.2532 -0.9013 0.067 Uiso 0.5 1 calc R U P K 1
C54 C -0.7076(7) 0.2230(6) -0.9763(15) 0.089(8) Uiso 0.5 1 d D . P K 1
C55 C -0.742(2) 0.1939(15) -0.957(9) 0.33(6) Uiso 0.5 1 d D . P K 1
H64 H -0.7535 0.1857 -0.9057 0.501 Uiso 0.5 1 calc R U P K 1
H65 H -0.7285 0.1829 -0.9911 0.501 Uiso 0.5 1 calc R U P K 1
H66 H -0.7554 0.2011 -1.0049 0.501 Uiso 0.5 1 calc R U P K 1
C56 C -0.6906(7) 0.2454(6) -0.928(2) 0.061(8) Uiso 0.5 1 d . . P K 2
H56A H -0.6883 0.2323 -0.8812 0.073 Uiso 0.5 1 calc R U P K 2
H56B H -0.6939 0.2594 -0.8873 0.073 Uiso 0.5 1 calc R U P K 2
C57 C -0.7177(5) 0.2414(4) -0.9817(12) 0.063(5) Uiso 0.5 1 d D . P K 2
C58 C -0.7402(6) 0.2346(6) -1.137(3) 0.111(11) Uiso 0.5 1 d D . P K 2
H58A H -0.7523 0.2487 -1.1310 0.166 Uiso 0.5 1 calc R U P K 2
H58B H -0.7521 0.2213 -1.1145 0.166 Uiso 0.5 1 calc R U P K 2
H58C H -0.7344 0.2323 -1.2072 0.166 Uiso 0.5 1 calc R U P K 2
C59 C -0.5859(2) 0.26145(16) -1.0918(7) 0.047(2) Uani 1 1 d . . . . .
H59A H -0.5745 0.2526 -1.1427 0.056 Uiso 1 1 calc R U . . .
H59B H -0.6066 0.2640 -1.1171 0.056 Uiso 1 1 calc R U . . .
C60 C -0.57068(18) 0.28445(14) -1.0719(7) 0.048(2) Uani 1 1 d D . . . .
C61 C -0.5734(8) 0.3235(4) -1.074(3) 0.083(10) Uiso 0.5 1 d D . P L 3
H61A H -0.5874 0.3365 -1.0819 0.125 Uiso 0.5 1 calc R U P L 3
H61B H -0.5578 0.3243 -1.1255 0.125 Uiso 0.5 1 calc R U P L 3
H61C H -0.5640 0.3244 -1.0077 0.125 Uiso 0.5 1 calc R U P L 3
C62 C -0.5805(7) 0.3247(3) -1.053(3) 0.069(8) Uiso 0.5 1 d D . P L 1
H62A H -0.5969 0.3357 -1.0653 0.103 Uiso 0.5 1 calc R U P L 1
H62B H -0.5627 0.3293 -1.0915 0.103 Uiso 0.5 1 calc R U P L 1
H62C H -0.5755 0.3246 -0.9815 0.103 Uiso 0.5 1 calc R U P L 1
O1 O -0.7042(3) 0.3091(3) -0.9124(12) 0.080(4) Uiso 0.6 1 d D . P A 2
O2 O -0.6618(4) 0.3207(3) -0.9943(11) 0.076(4) Uiso 0.6 1 d D . P A 2
O3 O -0.6882(5) 0.3030(4) -0.9512(16) 0.074(5) Uiso 0.4 1 d D . P A 1
O4 O -0.6473(5) 0.3243(4) -0.9767(15) 0.067(5) Uiso 0.4 1 d D . P A 1
O5 O -0.51570(14) 0.26259(13) -0.6630(6) 0.0600(17) Uani 1 1 d D . . . .
O6 O -0.53264(16) 0.29913(12) -0.6657(7) 0.0642(19) Uani 1 1 d D . . . .
O7 O -0.72731(15) 0.27176(12) -0.6552(6) 0.0620(18) Uani 1 1 d D . . . .
O8 O -0.70576(17) 0.30430(11) -0.6010(7) 0.065(2) Uani 1 1 d D . . . .
O9 O -0.54159(19) 0.27691(14) -0.3831(6) 0.073(2) Uani 1 1 d D . . . .
O10 O -0.5684(5) 0.3007(4) -0.2923(11) 0.082(5) Uiso 0.5 1 d D . P M 2
O11 O -0.5571(6) 0.3104(3) -0.3169(17) 0.106(7) Uiso 0.5 1 d D . P M 3
O12 O -0.64352(19) 0.27848(11) -0.2357(6) 0.068(2) Uani 1 1 d D . . . .
O13 O -0.6927(2) 0.27315(18) -0.2639(9) 0.094(3) Uani 1 1 d D . . . .
O14 O -0.52216(16) 0.19113(14) -0.4423(7) 0.074(2) Uani 1 1 d D . . . .
O15 O -0.5270(5) 0.2097(4) -0.2977(11) 0.088(6) Uiso 0.5 1 d D . P N 3
O16 O -0.5368(4) 0.2024(3) -0.2865(8) 0.058(4) Uiso 0.5 1 d D . P N 2
O17 O -0.7266(2) 0.2099(2) -0.4643(8) 0.095(3) Uani 1 1 d D . . . .
O18 O -0.71678(19) 0.19532(15) -0.3103(7) 0.073(2) Uani 1 1 d D . . . .
O19 O -0.60363(19) 0.11567(11) -0.2711(8) 0.076(2) Uani 1 1 d D . . . .
O20 O -0.5586(4) 0.1252(4) -0.3092(17) 0.091(6) Uiso 0.5 1 d D . P O 3
O21 O -0.5546(2) 0.1256(3) -0.2597(12) 0.052(3) Uiso 0.5 1 d D . P O 2
O22 O -0.71326(19) 0.10644(18) -0.4529(8) 0.091(3) Uani 1 1 d D . . . .
O23 O -0.6731(2) 0.09495(16) -0.3670(7) 0.082(2) Uani 1 1 d D . . . .
O24 O -0.5188(2) 0.1456(2) -0.6757(9) 0.106(4) Uani 1 1 d D . . . .
O25 O -0.5401(3) 0.11052(18) -0.6705(10) 0.113(4) Uani 1 1 d D . . . .
O26 O -0.73156(18) 0.15625(13) -0.6901(7) 0.076(2) Uani 1 1 d D . . . .
O27 O -0.7184(2) 0.12155(12) -0.7524(7) 0.073(2) Uani 1 1 d D . . . .
O28 O -0.5616(4) 0.0975(3) -1.0182(14) 0.080(5) Uiso 0.5 1 d D . P G 1
O29 O -0.5415(3) 0.1317(2) -0.9643(13) 0.058(4) Uiso 0.5 1 d D . P G 1
O30 O -0.5522(4) 0.0949(2) -0.9809(14) 0.066(4) Uiso 0.5 1 d D . P H 3
O31 O -0.5494(7) 0.1329(4) -1.001(2) 0.115(9) Uiso 0.5 1 d D . P G 3
O32 O -0.6560(2) 0.13901(14) -1.1246(7) 0.088(3) Uani 1 1 d D . . . .
O33 O -0.7033(2) 0.1498(2) -1.0959(10) 0.114(4) Uani 1 1 d D . . . .
O34 O -0.5318(2) 0.19256(19) -0.7878(8) 0.094(3) Uani 1 1 d D . . . .
O35 O -0.5760(3) 0.2095(2) -0.8002(8) 0.104(3) Uani 1 1 d D . . . .
O36 O -0.7236(8) 0.2118(6) -0.909(3) 0.163(12) Uiso 0.5 1 d D . P K 1
O37 O -0.7123(5) 0.2225(4) -1.0652(14) 0.084(5) Uiso 0.5 1 d D . P K 1
O38 O -0.7133(4) 0.2367(3) -1.0761(11) 0.070(4) Uiso 0.5 1 d D . P K 2
O39 O -0.7431(5) 0.2408(5) -0.948(2) 0.156(12) Uiso 0.5 1 d D . P K 2
O40 O -0.5899(2) 0.30155(12) -1.0831(6) 0.070(2) Uani 1 1 d D . . . .
O41 O -0.54479(17) 0.28616(14) -1.0478(8) 0.074(2) Uani 1 1 d D . . . .
C63 C -0.6317(3) 0.2147(3) -0.6907(13) 0.103(5) Uani 1 1 d D . . . .
H63A H -0.6251 0.2131 -0.7611 0.123 Uiso 1 1 calc R U . . .
H63B H -0.6228 0.2291 -0.6634 0.123 Uiso 1 1 calc R U . . .

loop_
_atom_site_aniso_label
_atom_site_aniso_U_11
_atom_site_aniso_U_22
_atom_site_aniso_U_33
_atom_site_aniso_U_23
_atom_site_aniso_U_13
_atom_site_aniso_U_12
Pd1 0.0431(3) 0.0348(3) 0.0427(4) 0.0022(3) 0.0049(3) -0.0013(2)
Pd2 0.0413(3) 0.0342(3) 0.0463(4) -0.0003(3) 0.0034(3) 0.0020(2)
Pd3 0.0379(3) 0.0297(3) 0.0497(4) 0.0025(3) -0.0017(3) 0.0006(2)
Pd4 0.0463(3) 0.0293(3) 0.0450(4) -0.0016(3) 0.0018(3) -0.0047(2)
Pd5 0.0560(4) 0.0331(4) 0.0525(4) -0.0084(3) 0.0151(3) -0.0092(3)
Pd6 0.0737(5) 0.0345(4) 0.0551(5) -0.0050(3) 0.0233(4) -0.0099(3)
Pd7 0.0726(5) 0.0342(4) 0.0472(4) -0.0009(3) 0.0197(3) -0.0116(3)
Pd8 0.0531(4) 0.0360(4) 0.0374(3) 0.0022(3) 0.0063(3) -0.0077(3)
S1 0.0459(11) 0.0485(12) 0.0473(12) 0.0019(10) 0.0054(9) 0.0030(9)
S2 0.0457(11) 0.0375(11) 0.0501(12) -0.0021(9) 0.0046(9) -0.0036(8)
S3 0.0385(10) 0.0368(10) 0.0503(12) 0.0026(9) 0.0011(9) 0.0044(8)
S4 0.0400(10) 0.0370(11) 0.0552(13) 0.0022(10) -0.0008(9) -0.0017(8)
S5 0.0417(10) 0.0372(10) 0.0509(12) 0.0040(9) -0.0037(9) -0.0034(8)
S6 0.0451(11) 0.0294(10) 0.0596(13) -0.0005(9) -0.0114(10) 0.0000(8)
S7 0.0533(12) 0.0391(11) 0.0501(13) -0.0082(10) 0.0142(10) -0.0118(9)
S8 0.0520(12) 0.0301(10) 0.0628(15) -0.0042(10) 0.0130(11) -0.0059(8)
S9 0.0660(15) 0.0461(13) 0.0527(14) -0.0122(11) 0.0168(11) -0.0140(11)
S10 0.0697(16) 0.0439(13) 0.0641(16) -0.0111(12) 0.0230(13) -0.0027(11)
S11 0.0781(17) 0.0376(12) 0.0626(15) 0.0040(11) 0.0237(13) -0.0132(11)
S12 0.0766(17) 0.0456(14) 0.0686(17) 0.0104(12) 0.0305(14) 0.0044(12)
S13 0.0663(15) 0.0517(14) 0.0458(13) 0.0018(10) 0.0109(11) -0.0198(11)
S14 0.0661(14) 0.0360(11) 0.0508(13) -0.0008(10) 0.0187(11) -0.0075(10)
S15 0.0475(12) 0.0535(14) 0.0485(13) 0.0007(11) -0.0033(10) 0.0000(10)
S16 0.0451(10) 0.0345(10) 0.0450(11) -0.0006(9) 0.0032(9) -0.0014(8)
Cl1 0.089(3) 0.156(4) 0.119(4) 0.009(3) 0.014(3) -0.012(3)
Cl2 0.123(3) 0.110(3) 0.103(3) 0.030(3) 0.002(3) -0.013(3)
C7 0.052(5) 0.046(5) 0.062(6) -0.013(4) 0.009(5) -0.002(4)
C8 0.040(4) 0.053(5) 0.059(6) -0.011(5) 0.009(4) -0.001(4)
C9 0.051(6) 0.088(8) 0.067(7) -0.015(6) -0.006(5) -0.001(5)
C10 0.050(5) 0.047(5) 0.074(7) 0.018(5) -0.007(5) 0.000(4)
C11 0.040(4) 0.043(5) 0.062(6) 0.003(4) -0.003(4) 0.000(4)
C12 0.056(6) 0.095(9) 0.083(8) 0.016(7) -0.022(6) -0.008(6)
C13 0.053(5) 0.039(5) 0.065(6) -0.002(4) 0.001(5) -0.004(4)
C14 0.066(6) 0.073(8) 0.067(7) -0.020(6) -0.006(6) 0.001(6)
C15 0.062(7) 0.112(11) 0.070(8) 0.016(8) -0.015(6) -0.008(7)
C16 0.048(5) 0.060(6) 0.056(6) 0.009(5) -0.001(4) 0.011(4)
C17 0.063(6) 0.059(6) 0.059(6) -0.001(5) -0.010(5) 0.024(5)
C20 0.043(5) 0.047(5) 0.079(7) 0.005(5) -0.001(5) -0.002(4)
C21 0.053(5) 0.048(5) 0.094(9) -0.021(6) -0.018(6) 0.005(4)
C22 0.071(8) 0.059(7) 0.164(16) -0.018(9) -0.005(9) 0.021(6)
C23 0.054(6) 0.070(7) 0.065(6) -0.013(5) 0.005(5) -0.006(5)
C24 0.050(6) 0.071(8) 0.118(12) -0.006(8) 0.021(7) -0.001(5)
C27 0.059(6) 0.042(5) 0.065(6) 0.002(4) 0.011(5) 0.007(4)
C28 0.072(7) 0.056(6) 0.074(7) -0.010(5) 0.023(6) 0.010(5)
C29 0.101(10) 0.040(6) 0.127(12) -0.008(7) 0.016(9) 0.003(6)
C30 0.069(7) 0.048(6) 0.071(7) -0.013(5) 0.021(5) -0.012(5)
C31 0.075(7) 0.044(5) 0.062(6) 0.002(5) 0.016(5) -0.008(5)
C34 0.061(7) 0.082(9) 0.090(9) -0.011(7) 0.017(6) 0.007(6)
C35 0.074(8) 0.080(9) 0.081(9) -0.001(7) 0.016(7) 0.008(6)
C38 0.090(9) 0.051(6) 0.105(10) 0.027(7) 0.039(8) 0.015(6)
C39 0.064(6) 0.046(6) 0.078(7) 0.011(5) 0.017(5) 0.001(5)
C40 0.058(6) 0.073(7) 0.090(9) 0.005(7) 0.029(6) 0.004(5)
C41 0.110(10) 0.047(6) 0.085(9) 0.012(6) 0.045(8) 0.004(6)
C42 0.094(9) 0.056(7) 0.099(10) -0.005(7) 0.048(8) -0.006(6)
C45 0.089(8) 0.083(8) 0.030(4) 0.004(5) -0.003(5) -0.041(6)
C46 0.092(9) 0.063(7) 0.057(6) -0.007(5) 0.014(6) -0.033(7)
C49 0.072(7) 0.043(5) 0.073(7) 0.003(5) 0.012(6) -0.002(5)
C50 0.082(8) 0.055(7) 0.081(8) -0.001(6) 0.013(7) 0.005(6)
C59 0.045(4) 0.046(5) 0.049(5) 0.003(4) 0.007(4) -0.002(4)
C60 0.063(6) 0.036(4) 0.046(5) 0.000(4) 0.007(4) -0.010(4)
O5 0.046(3) 0.065(4) 0.069(4) -0.011(4) -0.001(3) 0.001(3)
O6 0.053(4) 0.055(4) 0.085(5) -0.014(4) 0.009(4) -0.013(3)
O7 0.050(4) 0.056(4) 0.081(5) -0.001(4) -0.010(4) 0.000(3)
O8 0.058(4) 0.044(4) 0.093(6) 0.003(4) -0.017(4) 0.009(3)
O9 0.078(5) 0.069(5) 0.071(5) 0.005(4) -0.012(4) 0.002(4)
O12 0.093(6) 0.042(4) 0.070(5) -0.006(3) -0.017(4) 0.016(4)
O13 0.079(6) 0.081(6) 0.121(8) -0.007(6) -0.024(6) 0.037(5)
O14 0.050(4) 0.058(4) 0.113(7) -0.002(5) 0.013(4) 0.005(3)
O17 0.091(7) 0.111(8) 0.082(6) -0.018(6) -0.002(6) 0.011(6)
O18 0.064(5) 0.080(6) 0.074(6) 0.006(4) 0.026(4) 0.015(4)
O19 0.080(5) 0.033(4) 0.115(7) 0.001(4) 0.007(5) -0.002(4)
O22 0.079(6) 0.091(6) 0.102(7) 0.031(5) 0.034(5) 0.021(5)
O23 0.102(7) 0.070(5) 0.075(6) 0.003(5) 0.003(5) -0.018(5)
O24 0.063(5) 0.134(9) 0.122(9) -0.004(7) 0.028(6) -0.001(6)
O25 0.119(9) 0.087(7) 0.133(10) -0.033(7) 0.044(8) 0.017(6)
O26 0.074(5) 0.055(4) 0.098(6) 0.015(4) 0.032(5) 0.006(4)
O27 0.083(6) 0.053(4) 0.084(6) -0.007(4) 0.021(4) -0.021(4)
O32 0.121(8) 0.063(5) 0.081(6) -0.023(5) 0.046(6) -0.044(5)
O33 0.084(7) 0.111(9) 0.147(11) 0.019(8) -0.010(7) -0.051(6)
O34 0.090(7) 0.095(7) 0.098(7) -0.008(6) -0.011(6) 0.001(6)
O35 0.105(8) 0.119(9) 0.087(7) -0.017(6) 0.003(6) 0.033(7)
O40 0.099(6) 0.043(4) 0.068(5) 0.004(4) -0.002(4) 0.003(4)
O41 0.057(4) 0.060(5) 0.106(6) -0.005(5) -0.011(4) -0.019(4)
C63 0.128(13) 0.092(12) 0.088(11) 0.007(9) 0.019(10) 0.034(10)

loop_
_atom_type_symbol
_atom_type_description
_atom_type_scat_dispersion_real
_atom_type_scat_dispersion_imag
_atom_type_scat_source
Pd Pd -0.9988 1.0072 'International Tables Vol C Tables 4.2.6.8 and 6.1.1.4'
S S 0.1246 0.1234 'International Tables Vol C Tables 4.2.6.8 and 6.1.1.4'
C C 0.0033 0.0016 'International Tables Vol C Tables 4.2.6.8 and 6.1.1.4'
H H 0.0000 0.0000 'International Tables Vol C Tables 4.2.6.8 and 6.1.1.4'
Cl Cl 0.1484 0.1585 'International Tables Vol C Tables 4.2.6.8 and 6.1.1.4'
O O 0.0106 0.0060 'International Tables Vol C Tables 4.2.6.8 and 6.1.1.4'

loop_
_geom_angle_atom_site_label_1
_geom_angle_atom_site_label_2
_geom_angle_atom_site_label_3
_geom_angle
_geom_angle_site_symmetry_3
S2 Pd1 S15 174.28(9) .
S2 Pd1 S1 83.38(9) .
S15 Pd1 S1 96.55(9) .
S2 Pd1 S16 97.62(8) .
S15 Pd1 S16 83.17(9) .
S1 Pd1 S16 172.88(9) .
S2 Pd1 Pd2 46.68(6) .
S15 Pd1 Pd2 136.22(7) .
S1 Pd1 Pd2 46.88(6) .
S16 Pd1 Pd2 129.83(6) .
S2 Pd1 Pd8 137.15(6) .
S15 Pd1 Pd8 46.41(7) .
S1 Pd1 Pd8 129.23(7) .
S16 Pd1 Pd8 46.49(5) .
Pd2 Pd1 Pd8 132.84(3) .
S4 Pd2 S3 81.92(8) .
S4 Pd2 S2 97.66(9) .
S3 Pd2 S2 173.12(9) .
S4 Pd2 S1 168.91(9) .
S3 Pd2 S1 98.49(8) .
S2 Pd2 S1 83.26(9) .
S4 Pd2 Pd1 127.28(7) .
S3 Pd2 Pd1 138.42(6) .
S2 Pd2 Pd1 46.54(6) .
S1 Pd2 Pd1 46.88(6) .
S3 Pd3 S6 171.65(9) .
S3 Pd3 S5 97.85(8) .
S6 Pd3 S5 82.71(9) .
S3 Pd3 S4 81.65(8) .
S6 Pd3 S4 98.83(8) .
S5 Pd3 S4 172.85(9) .
S8 Pd4 S6 96.45(8) .
S8 Pd4 S5 173.98(10) .
S6 Pd4 S5 82.72(8) .
S8 Pd4 S7 83.16(9) .
S6 Pd4 S7 177.75(10) .
S5 Pd4 S7 97.90(8) .
S8 Pd4 Pd5 46.16(6) .
S6 Pd4 Pd5 134.82(7) .
S5 Pd4 Pd5 131.47(6) .
S7 Pd4 Pd5 45.97(6) .
S10 Pd5 S7 177.24(10) .
S10 Pd5 S9 82.43(10) .
S7 Pd5 S9 96.91(9) .
S10 Pd5 S8 97.92(10) .
S7 Pd5 S8 83.08(9) .
S9 Pd5 S8 172.55(10) .
S10 Pd5 Pd6 46.65(8) .
S7 Pd5 Pd6 134.27(8) .
S9 Pd5 Pd6 46.70(6) .
S8 Pd5 Pd6 129.15(7) .
S10 Pd5 Pd4 135.96(7) .
S7 Pd5 Pd4 46.20(6) .
S9 Pd5 Pd4 130.02(8) .
S8 Pd5 Pd4 45.83(6) .
Pd6 Pd5 Pd4 130.80(3) .
S11 Pd6 S10 175.41(10) .
S11 Pd6 S9 97.28(10) .
S10 Pd6 S9 81.90(10) .
S11 Pd6 S12 83.00(12) .
S10 Pd6 S12 98.57(11) .
S9 Pd6 S12 170.34(10) .
S11 Pd6 Pd5 135.53(8) .
S10 Pd6 Pd5 46.19(6) .
S9 Pd6 Pd5 46.50(7) .
S12 Pd6 Pd5 128.08(9) .
S14 Pd7 S11 172.59(11) .
S14 Pd7 S13 82.49(10) .
S11 Pd7 S13 97.16(10) .
S14 Pd7 S12 98.81(10) .
S11 Pd7 S12 82.59(11) .
S13 Pd7 S12 171.80(11) .
S14 Pd8 S15 176.12(10) .
S14 Pd8 S16 97.48(9) .
S15 Pd8 S16 83.30(9) .
S14 Pd8 S13 82.60(10) .
S15 Pd8 S13 97.14(10) .
S16 Pd8 S13 172.31(9) .
S14 Pd8 Pd1 136.43(7) .
S15 Pd8 Pd1 46.22(6) .
S16 Pd8 Pd1 46.85(6) .
S13 Pd8 Pd1 129.13(7) .
C1 S1 Pd2 110.2(8) .
C4 S1 Pd2 100.7(12) .
C1 S1 Pd1 103.3(8) .
C4 S1 Pd1 107.3(12) .
Pd2 S1 Pd1 86.23(8) .
C7 S2 Pd1 108.4(3) .
C7 S2 Pd2 110.5(4) .
Pd1 S2 Pd2 86.79(8) .
C10 S3 Pd3 109.6(3) .
C10 S3 Pd2 111.3(4) .
Pd3 S3 Pd2 89.94(8) .
C13 S4 Pd2 104.8(3) .
C13 S4 Pd3 105.2(4) .
Pd2 S4 Pd3 89.40(8) .
C16 S5 Pd4 104.3(3) .
C16 S5 Pd3 102.7(4) .
Pd4 S5 Pd3 89.49(8) .
C20 S6 Pd3 108.3(4) .
C20 S6 Pd4 108.2(3) .
Pd3 S6 Pd4 89.83(8) .
C23 S7 Pd5 106.7(4) .
C23 S7 Pd4 108.6(4) .
Pd5 S7 Pd4 87.83(8) .
C27 S8 Pd4 105.1(3) .
C27 S8 Pd5 105.9(4) .
Pd4 S8 Pd5 88.01(9) .
C30 S9 Pd5 105.6(4) .
C30 S9 Pd6 107.2(4) .
Pd5 S9 Pd6 86.80(10) .
C34 S10 Pd5 107.9(4) .
C34 S10 Pd6 110.6(5) .
Pd5 S10 Pd6 87.16(11) .
C38 S11 Pd6 109.9(6) .
C38 S11 Pd7 106.6(4) .
Pd6 S11 Pd7 90.69(11) .
C41 S12 Pd6 103.5(4) .
C41 S12 Pd7 106.4(6) .
Pd6 S12 Pd7 89.60(11) .
C45 S13 Pd8 104.5(3) .
C45 S13 Pd7 104.7(5) .
Pd8 S13 Pd7 89.20(10) .
C49 S14 Pd7 112.0(4) .
C49 S14 Pd8 113.3(4) .
Pd7 S14 Pd8 89.97(9) .
C56 S15 Pd1 110.5(11) .
C53 S15 Pd1 110.4(10) .
C56 S15 Pd8 117.4(11) .
C53 S15 Pd8 105.8(10) .
Pd1 S15 Pd8 87.36(9) .
C59 S16 Pd8 107.4(3) .
C59 S16 Pd1 102.2(3) .
Pd8 S16 Pd1 86.66(8) .
C2 C1 S1 115.6(18) .
O2 C2 O1 130(2) .
O2 C2 C1 118.9(18) .
O1 C2 C1 110.7(16) .
C5 C4 S1 101(2) .
O4 C5 O3 124(2) .
O4 C5 C4 119(2) .
O3 C5 C4 118(2) .
C8 C7 S2 113.6(6) .
O6 C8 O5 124.5(9) .
O6 C8 C7 125.3(9) .
O5 C8 C7 110.1(7) .
C11 C10 S3 114.2(7) .
O8 C11 O7 124.2(8) .
O8 C11 C10 124.8(8) .
O7 C11 C10 110.9(7) .
C14 C13 S4 112.2(7) .
O10 C14 O9 120.2(14) .
O11 C14 O9 124.0(16) .
O10 C14 C13 123.7(13) .
O11 C14 C13 118.0(15) .
O9 C14 C13 112.6(9) .
C17 C16 S5 108.8(7) .
O13 C17 O12 123.5(10) .
O13 C17 C16 124.8(10) .
O12 C17 C16 111.5(7) .
C21 C20 S6 110.6(8) .
O15 C21 O14 123.1(14) .
O16 C21 O14 125.7(12) .
O15 C21 C20 122.5(13) .
O16 C21 C20 124.0(11) .
O14 C21 C20 109.2(9) .
C24 C23 S7 112.4(9) .
O18 C24 O17 126.6(12) .
O18 C24 C23 120.2(13) .
O17 C24 C23 113.1(14) .
C28 C27 S8 109.1(8) .
O20 C28 O19 115.8(14) .
O21 C28 O19 125.4(12) .
O20 C28 C27 124.7(14) .
O21 C28 C27 123.6(11) .
O19 C28 C27 110.7(8) .
C31 C30 S9 109.7(7) .
O23 C31 O22 123.7(10) .
O23 C31 C30 124.7(10) .
O22 C31 C30 111.6(9) .
C35 C34 S10 113.2(10) .
O25 C35 O24 124.2(12) .
O25 C35 C34 125.2(11) .
O24 C35 C34 110.5(10) .
C39 C38 S11 113.2(7) .
O27 C39 O26 125.6(9) .
O27 C39 C38 124.2(9) .
O26 C39 C38 110.2(8) .
C42 C41 S12 110.6(8) .
O31 C42 O30 123.6(18) .
O29 C42 O28 127.2(14) .
O29 C42 C41 125.6(12) .
O31 C42 C41 128.4(18) .
O30 C42 C41 107.4(11) .
O28 C42 C41 107.1(11) .
C46 C45 S13 108.8(7) .
O33 C46 O32 124.6(12) .
O33 C46 C45 123.9(12) .
O32 C46 C45 111.4(9) .
C50 C49 S14 119.3(8) .
O35 C50 O34 121.2(12) .
O35 C50 C49 125.0(11) .
O34 C50 C49 113.7(9) .
C54 C53 S15 112(2) .
O37 C54 O36 125(3) .
O37 C54 C53 129(3) .
O36 C54 C53 105(3) .
C57 C56 S15 122(2) .
O39 C57 O38 119(2) .
O39 C57 C56 127(2) .
O38 C57 C56 113(2) .
O38 C58 C58 107(2) 14_355
C60 C59 S16 108.0(7) .
O41 C60 O40 126.3(9) .
O41 C60 C59 123.3(8) .
O40 C60 C59 110.4(7) .
C2 O1 C3 109.8(19) .
C5 O3 C6 112(3) .
C8 O5 C9 115.5(8) .
C11 O7 C12 115.9(8) .
C14 O9 C15 118.4(10) .
C17 O12 C18 105.6(12) .
C17 O12 C19 125.1(11) .
C21 O14 C22 114.1(10) .
C24 O17 C25 113.9(14) .
C24 O18 C26 110.2(16) .
C28 O19 C29 117.5(10) .
C31 O22 C32 130.1(14) .
C31 O22 C33 109.9(13) .
C35 O24 C36 128(5) .
C35 O24 C37 114.5(13) .
C39 O26 C40 116.2(8) .
C42 O28 C43 115.0(18) .
C42 O30 C44 112.6(19) .
C46 O32 C47 111.6(13) .
C46 O32 C48 128(2) .
C50 O34 C51 150(4) .
C50 O34 C52 116.5(11) .
C54 O36 C55 110(6) .
C57 O38 C58 116(2) .
C57 O39 O39 116(4) 14_355
C60 O40 C62 118.1(15) .
C60 O40 C61 108.3(17) .
Cl2 C63 Cl1 110.4(11) .

loop_
_geom_bond_atom_site_label_1
_geom_bond_atom_site_label_2
_geom_bond_distance
_geom_bond_site_symmetry_2
Pd1 S2 2.310(2) .
Pd1 S15 2.310(3) .
Pd1 S1 2.324(2) .
Pd1 S16 2.336(2) .
Pd1 Pd2 3.1775(10) .
Pd1 Pd8 3.1966(10) .
Pd2 S4 2.309(2) .
Pd2 S3 2.309(2) .
Pd2 S2 2.315(2) .
Pd2 S1 2.324(3) .
Pd3 S3 2.304(2) .
Pd3 S6 2.312(2) .
Pd3 S5 2.325(2) .
Pd3 S4 2.326(2) .
Pd4 S8 2.315(2) .
Pd4 S6 2.318(2) .
Pd4 S5 2.318(2) .
Pd4 S7 2.330(2) .
Pd4 Pd5 3.2258(10) .
Pd5 S10 2.310(3) .
Pd5 S7 2.321(2) .
Pd5 S9 2.322(3) .
Pd5 S8 2.328(3) .
Pd5 Pd6 3.1962(12) .
Pd6 S11 2.309(4) .
Pd6 S10 2.327(3) .
Pd6 S9 2.330(3) .
Pd6 S12 2.332(3) .
Pd7 S14 2.311(2) .
Pd7 S11 2.319(2) .
Pd7 S13 2.331(3) .
Pd7 S12 2.340(3) .
Pd8 S14 2.313(3) .
Pd8 S15 2.318(3) .
Pd8 S16 2.322(2) .
Pd8 S13 2.324(2) .
S1 C1 1.82(3) .
S1 C4 1.84(4) .
S2 C7 1.811(10) .
S3 C10 1.790(10) .
S4 C13 1.806(10) .
S5 C16 1.821(11) .
S6 C20 1.829(11) .
S7 C23 1.822(12) .
S8 C27 1.812(11) .
S9 C30 1.840(11) .
S10 C34 1.841(13) .
S11 C38 1.800(12) .
S12 C41 1.796(13) .
S13 C45 1.824(10) .
S14 C49 1.816(13) .
S15 C56 1.73(3) .
S15 C53 1.81(3) .
S16 C59 1.817(10) .
Cl1 C63 1.709(13) .
Cl2 C63 1.693(13) .
C1 C2 1.48(3) .
C2 O2 1.209(10) .
C2 O1 1.306(10) .
C3 O1 1.463(11) .
C4 C5 1.61(5) .
C5 O4 1.206(11) .
C5 O3 1.317(11) .
C6 O3 1.462(11) .
C7 C8 1.485(13) .
C8 O6 1.213(8) .
C8 O5 1.319(8) .
C9 O5 1.456(9) .
C10 C11 1.472(13) .
C11 O8 1.201(8) .
C11 O7 1.322(8) .
C12 O7 1.451(9) .
C13 C14 1.488(15) .
C14 O10 1.215(10) .
C14 O11 1.226(10) .
C14 O9 1.309(9) .
C15 O9 1.446(9) .
C16 C17 1.477(14) .
C17 O13 1.214(8) .
C17 O12 1.325(9) .
C18 O12 1.457(10) .
C19 O12 1.471(10) .
C20 C21 1.505(14) .
C21 O15 1.201(10) .
C21 O16 1.232(10) .
C21 O14 1.328(9) .
C22 O14 1.457(9) .
C23 C24 1.527(16) .
C24 O18 1.238(18) .
C24 O17 1.303(18) .
C25 O17 1.448(10) .
C26 O18 1.453(11) .
C27 C28 1.491(14) .
C28 O20 1.203(10) .
C28 O21 1.221(10) .
C28 O19 1.320(9) .
C29 O19 1.454(9) .
C30 C31 1.477(15) .
C31 O23 1.203(9) .
C31 O22 1.321(9) .
C32 O22 1.454(10) .
C33 O22 1.463(10) .
C34 C35 1.463(16) .
C35 O25 1.210(9) .
C35 O24 1.319(9) .
C36 O24 1.460(11) .
C37 O24 1.462(10) .
C38 C39 1.508(15) .
C39 O27 1.210(8) .
C39 O26 1.317(9) .
C40 O26 1.463(9) .
C41 C42 1.541(16) .
C42 O29 1.215(10) .
C42 O31 1.215(10) .
C42 O30 1.300(10) .
C42 O28 1.332(10) .
C43 O28 1.456(11) .
C44 O30 1.459(11) .
C45 C46 1.516(15) .
C46 O33 1.201(9) .
C46 O32 1.314(9) .
C47 O32 1.457(10) .
C48 O32 1.466(11) .
C49 C50 1.478(17) .
C50 O35 1.203(9) .
C50 O34 1.325(9) .
C51 O34 1.464(11) .
C52 O34 1.472(10) .
C53 C54 1.48(4) .
C54 O37 1.207(11) .
C54 O36 1.320(11) .
C55 O36 1.461(11) .
C56 C57 1.42(4) .
C57 O39 1.217(11) .
C57 O38 1.307(11) .
C58 O38 1.453(11) .
C58 C58 1.98(7) 14_355
C59 C60 1.515(12) .
C60 O41 1.199(8) .
C60 O40 1.315(8) .
C61 O40 1.472(11) .
C62 O40 1.458(10) .
O39 O39 1.23(5) 14_355
